data_2004003
loop_
_publ_author_name
'Ahmet, M. T.'
'Miller, J. R.'
'Osborne, A. G.'
'Warmsley, J. F.'

_publ_section_title
;
 2,4-Diphenylquinoline and its Sterically Hindered Derivative
 3-Methyl-2,4-diphenylquinoline
;
_journal_issue 10
_journal_name_full 'Acta Crystallographica Section C'
_journal_page_first 2105
_journal_page_last 2108
_journal_paper_doi 10.1107/S0108270195002794
_journal_volume 51
_journal_year 1995
_chemical_formula_sum 'C21 H15 N'
_chemical_formula_weight 281.36
_space_group_IT_number 14
_symmetry_cell_setting monoclinic
_symmetry_space_group_name_Hall '-P 2yn'
_symmetry_space_group_name_H-M 'P 1 21/n 1'
_atom_type_scat_source IntTabIV
_cell_angle_alpha 90
_cell_angle_beta 95.59(3)
_cell_angle_gamma 90
_cell_formula_units_Z 4
_cell_length_a 10.497(6)
_cell_length_b 8.405(4)
_cell_length_c 17.17(1)
_cell_measurement_reflns_used 25
_cell_measurement_temperature 293
_cell_measurement_theta_max 21.76
_cell_measurement_theta_min 16.44
_cell_volume 1507.7(14)
_diffrn_measurement_device 'Enraf-Nonius CAD-4'
_diffrn_measurement_method \w-2\q
_diffrn_radiation_type MoK\a
_diffrn_radiation_wavelength 0.71073
_diffrn_reflns_av_R_equivalents 0.027
_diffrn_reflns_limit_h_max 12
_diffrn_reflns_limit_h_min -12
_diffrn_reflns_limit_k_max 10
_diffrn_reflns_limit_k_min 0
_diffrn_reflns_limit_l_max 20
_diffrn_reflns_limit_l_min -20
_diffrn_reflns_number 5677
_diffrn_reflns_theta_max 25
_diffrn_standards_decay_% 2.4
_diffrn_standards_interval_time 120
_diffrn_standards_number 3
_exptl_absorpt_coefficient_mu 0.067
_exptl_absorpt_correction_type none
_exptl_crystal_colour colourless
_exptl_crystal_density_diffrn 1.235
_exptl_crystal_description plate
_exptl_crystal_size_max 0.39
_exptl_crystal_size_mid 0.25
_exptl_crystal_size_min 0.06
_refine_diff_density_max 0.1
_refine_diff_density_min -0.12
_refine_ls_goodness_of_fit_obs 0.253
_refine_ls_hydrogen_treatment refxyz
_refine_ls_number_parameters 259
_refine_ls_number_reflns 1126
_refine_ls_R_factor_obs 0.0349
_refine_ls_shift/esd_max <0.01
_refine_ls_structure_factor_coef F
_refine_ls_weighting_details 'w = 1/[\s^2^(F)+(0.02F)^2^+1]'
_refine_ls_weighting_scheme calc
_refine_ls_wR_factor_obs 0.0359
_reflns_number_observed 1126
_reflns_number_total 2847
_reflns_observed_criterion I>1.5\s(I)
_cod_data_source_file hu1097.cif
_cod_data_source_block 1
_cod_depositor_comments
;
The following automatic conversions were performed:

'_refine_ls_weighting_scheme' value '1/[\s^2^(F)+(0.02F)^2^+1]' was
changed to 'calc'. New tag '_refine_ls_weighting_details' was
created. The value of the new tag was set to 'w =
1/[\s^2^(F)+(0.02F)^2^+1]'.

Automatic conversion script
Id: cif_fix_values 3143 2015-03-26 13:38:13Z robertas 
;
_cod_original_cell_volume 1507(3)
_cod_original_sg_symbol_H-M 'P 21/n'
_cod_database_code 2004003

loop_
_symmetry_equiv_pos_as_xyz
x,y,z
1/2+x,1/2-y,1/2+z
-x,-y,-z
1/2-x,1/2+y,1/2-z

loop_
_atom_site_label
_atom_site_fract_x
_atom_site_fract_y
_atom_site_fract_z
_atom_site_B_iso_or_equiv
N(1) .9862(2) .2636(3) .4378(1) 3.98(6)
C(2) .9385(3) .3769(4) .3900(2) 3.88(7)
C(3) 1.0109(3) .5098(4) .3706(2) 3.94(7)
C(4) 1.1377(3) .5235(4) .3973(2) 3.64(7)
C(5) 1.3200(3) .4061(4) .4841(2) 4.67(8)
C(6) 1.3635(3) .2926(4) .5361(2) 5.37(9)
C(7) 1.2830(3) .1701(4) .5563(2) 5.29(9)
C(8) 1.1601(3) .1612(4) .5233(2) 4.68(8)
C(9) 1.1111(3) .2781(4) .4693(2) 3.73(7)
C(10) 1.1917(3) .4037(4) .4494(2) 3.78(7)
C(20) .8032(3) .3579(4) .3564(2) 3.91(7)
C(21) .7194(3) .2654(4) .3944(2) 4.63(8)
C(22) .5931(3) .2465(4) .3647(2) 5.18(8)
C(23) .5490(3) .3194(5) .2960(2) 5.60(9)
C(24) .6298(3) .4124(5) .2571(2) 6.0(1)
C(25) .7563(3) .4322(5) .2872(2) 5.47(9)
C(40) 1.2148(3) .6588(4) .3715(2) 3.67(7)
C(41) 1.3169(3) .6313(4) .3276(2) 5.01(8)
C(42) 1.3856(3) .7552(5) .2993(2) 5.75(9)
C(43) 1.3551(3) .9085(5) .3160(2) 5.80(9)
C(44) 1.2559(4) .9386(4) .3600(2) 6.1(1)
C(45) 1.1843(3) .8146(4) .3877(2) 4.95(8)
H(3) .971(2) .597(3) .338(1) 3.6(6)
H(5) 1.375(2) .492(3) .470(2) 5.5(7)
H(6) 1.455(3) .295(4) .561(2) 7.4(9)
H(7) 1.318(2) .087(3) .595(2) 5.5(7)
H(8) 1.106(2) .078(3) .537(1) 4.5(7)
H(21) .748(2) .217(3) .444(1) 4.5(7)
H(22) .536(3) .185(3) .395(2) 5.8(8)
H(23) .463(3) .306(4) .273(2) 6.1(8)
H(24) .598(3) .467(4) .207(2) 6.9(8)
H(25) .812(3) .493(4) .259(2) 6.5(8)
H(41) 1.338(3) .524(4) .314(2) 6.9(8)
H(42) 1.458(3) .731(4) .261(2) 9(1)
H(43) 1.402(3) .998(4) .292(2) 9(1)
H(44) 1.232(3) 1.042(4) .373(2) 9(1)
H(45) 1.113(3) .837(4) .420(2) 7.1(9)

loop_
_geom_angle_atom_site_label_1
_geom_angle_atom_site_label_2
_geom_angle_atom_site_label_3
_geom_angle
_geom_angle_publ_flag
C(20) C(2) N(1) 116.9(3) yes
C(20) C(2) C(3) 120.6(3) yes
C(40) C(4) C(3) 120.3(3) yes
C(40) C(4) C(10) 122.1(3) yes
C(2) N(1) C(3) 29.8(2) no
C(2) N(1) C(8) 149.4(3) no
C(2) N(1) C(9) 118.0(3) no
C(2) N(1) C(10) 88.9(2) no
C(2) N(1) C(20) 33.6(2) no
C(3) N(1) C(8) 119.7(2) no
C(3) N(1) C(9) 88.2(2) no
C(3) N(1) C(10) 59.20(10) no
C(3) N(1) C(20) 63.40(10) no
C(8) N(1) C(9) 31.5(2) no
C(8) N(1) C(10) 60.60(10) no
C(8) N(1) C(20) 176.6(2) no
C(9) N(1) C(10) 29.1(2) no
C(9) N(1) C(20) 151.6(3) no
C(10) N(1) C(20) 122.6(2) no
N(1) C(2) C(3) 122.5(3) no
N(1) C(2) C(4) 93.5(2) no
N(1) C(2) C(9) 31.7(2) no
N(1) C(2) C(21) 90.3(2) no
C(3) C(2) C(4) 29.0(2) no
C(3) C(2) C(9) 90.8(2) no
C(3) C(4) C(9) 86.7(2) no
C(3) C(4) C(10) 117.6(3) no
C(3) C(4) C(40) 120.3(3) no
C(3) C(4) C(41) 128.6(3) no
C(9) C(4) C(10) 30.9(2) no
C(9) C(4) C(40) 153.0(3) no
C(9) C(4) C(41) 132.9(2) no
C(10) C(4) C(41) 106.6(2) no
C(40) C(4) C(41) 28.7(2) no
C(6) C(5) C(7) 30.2(2) no
C(6) C(5) C(9) 90.0(3) no
C(6) C(5) C(10) 120.8(4) no
C(7) C(5) C(9) 59.8(2) no
C(7) C(5) C(10) 90.6(3) no
C(9) C(5) C(10) 30.8(2) no
C(5) C(6) C(7) 120.6(4) no
C(5) C(6) C(8) 91.4(3) no
C(5) C(6) C(10) 30.4(2) no
C(7) C(6) C(8) 29.2(2) no
C(7) C(6) C10) 90.3(3) no
N(1) C(9) C(10) 122.7(3) no
C(2) C(9) C(4) 61.20(10) no
C(2) C(9) C(5) 123.3(2) no
C(2) C(9) C(7) 177.1(2) no
C(2) C(9) C(8) 148.3(3) no
C(2) C(9) C(10) 92.4(2) no
C(4) C(9) C(5) 62.10(10) no
C(4) C(9) C(7) 121.2(2) no
C(4) C(9) C(8) 150.4(3) no
C(4) C(9) C(10) 31.2(2) no
C(5) C(9) C(7) 59.2(2) no
C(5) C(9) C(8) 88.4(2) no
C(5) C(9) C(10) 30.9(2) no
C(7) C(9) C(8) 29.2(2) no
C(3) C(2) C(21) 145.7(3) no
C(4) C(2) C(9) 61.90(10) no
C(4) C(2) C(20) 149.5(3) no
C(4) C(2) C(21) 170.3(2) no
C(9) C(2) C(20) 148.5(3) no
C(9) C(2) C(21) 121.3(2) no
C(20) C(2) C(21) 28.7(2) no
N(1) C(3) C(2) 27.8(2) no
N(1) C(3) C(4) 93.4(3) no
N(1) C(3) C(10) 61.50(10) no
N(1) C(3) C(40) 124.6(2) no
C(2) C(3) C(4) 121.1(4) no
C(2) C(3) C(10) 89.3(2) no
C(2) C(3) C(40) 152.2(3) no
C(4) C(3) C(10) 31.9(2) no
C(4) C(3) C(40) 31.2(2) no
C(10) C(3) C(40) 62.10(10) no
C(2) C(4) C(3) 29.9(2) no
C(2) C(4) C(9) 56.90(10) no
C(2) C(4) C(10) 87.8(2) no
C(2) C(4) C(40) 150.0(3) no
C(5) C(7) C(6) 29.2(2) no
C(5) C(7) C(8) 91.5(3) no
C(5) C(7) C(9) 61.0(2) no
C(6) C(7) C(8) 120.7(4) no
C(6) C(7) C(9) 90.2(3) no
C(8) C(7) C(9) 30.5(2) no
N(1) C(8) C(6) 120.8(2) no
N(1) C(8) C(7) 150.9(3) no
N(1) C(8) C(9) 30.5(2) no
N(1) C(8) C(10) 60.90(10) no
C(6) C(8) C(7) 30.1(2) no
C(6) C(8) C(9) 90.3(3) no
C(6) C(8) C(10) 59.8(2) no
C(7) C(8) C(9) 120.4(4) no
C(7) C(8) C(10) 89.9(3) no
C(9) C(8) C(10) 30.4(2) no
N(1) C(9) C(2) 30.3(2) no
N(1) C(9) C(4) 91.6(2) no
N(1) C(9) C(5) 153.6(3) no
N(1) C(9) C(7) 147.2(3) no
N(1) C(9) C(8) 118.0(3) no
C(3) C(10) C(4) 30.5(2) no
C(3) C(10) C(5) 154.2(3) no
C(3) C(10) C(6) 175.8(2) no
C(3) C(10) C(8) 117.7(2) no
C(3) C(10) C(9) 87.4(2) no
C(4) C(10) C(5) 123.8(3) no
C(4) C(10) C(6) 152.6(3) no
C(4) C(10) C(8) 148.2(3) no
C(4) C(10) C(9) 117.9(3) no
C(5) C(10) C(6) 28.9(2) no
C(5) C(10) C(8) 88.0(3) no
C(5) C(10) C(9) 118.3(3) no
C(6) C(10) C(8) 59.1(2) no
C(6) C(10) C(9) 89.5(2) no
C(7) C(9) C(10) 90.1(2) no
C(8) C(9) C(10) 119.2(3) no
N(1) C(10) C(3) 59.30(10) no
N(1) C(10) C(4) 89.7(2) no
N(1) C(10) C(5) 146.5(3) no
N(1) C(10) C(6) 117.6(2) no
N(1) C(10) C(8) 58.50(10) no
N(1) C(10) C(9) 28.2(2) no
C(2) C(20) C(24) 151.5(3) no
C(2) C(20) C(25) 121.9(3) no
C(21) C(20) C(22) 29.3(2) no
C(21) C(20) C(24) 88.3(3) no
C(21) C(20) C(25) 117.9(4) no
C(22) C(20) C(24) 58.9(2) no
C(22) C(20) C(25) 88.6(3) no
C(24) C(20) C(25) 29.6(2) no
C(2) C(21) C(20) 31.1(2) no
C(2) C(21) C(22) 152.4(4) no
C(2) C(21) C(23) 122.6(2) no
C(2) C(21) C(25) 62.2(2) no
C(20) C(21) C(22) 121.3(4) no
C(20) C(21) C(23) 91.5(3) no
C(20) C(21) C(25) 31.1(2) no
C(22) C(21) C(23) 29.9(3) no
C(22) C(21) C(25) 90.2(3) no
C(23) C(21) C(25) 60.4(2) no
C(20) C(22) C(21) 29.3(2) no
C(20) C(22) C(23) 90.6(3) no
C(20) C(22) C(24) 60.5(2) no
C(21) C(22) C(23) 119.9(4) no
C(3) C(40) C(42) 148.1(2) no
C(3) C(40) C(44) 131.0(2) no
C(3) C(40) C(45) 105.2(3) no
C(4) C(40) C(41) 120.3(3) no
C(4) C(40) C(42) 149.4(3) no
C(4) C(40) C(44) 151.6(3) no
C(4) C(40) C(45) 121.4(3) no
C(41) C(40) C(42) 29.2(2) no
C(41) C(40) C(44) 88.0(3) no
C(41) C(40) C(45) 118.2(4) no
C(42) C(40) C(44) 58.8(2) no
C(42) C(40) C(45) 89.1(3) no
C(44) C(40) C(45) 30.3(2) no
C(4) C(41) C(40) 31.0(2) no
C(4) C(41) C(42) 152.4(4) no
C(4) C(41) C(43) 122.5(2) no
C(4) C(41) C(45) 61.8(2) no
C(40) C(41) C(42) 121.5(4) no
C(40) C(41) C(43) 91.6(3) no
C(40) C(41) C(45) 30.8(2) no
C(42) C(41) C(43) 29.9(3) no
C(42) C(41) C(45) 90.7(3) no
C(41) C(45) C(43) 59.6(2) no
C(41) C(45) C(44) 88.8(3) no
C(8) C(10) C(9) 30.4(2) no
N(1) C(20) C(2) 29.5(2) no
N(1) C(20) C(21) 92.8(3) no
N(1) C(20) C(22) 121.5(2) no
N(1) C(20) C(24) 168.7(2) no
N(1) C(20) C(25) 147.6(3) no
C(2) C(20) C(21) 120.2(3) no
C(2) C(20) C(22) 149.5(3) no
C(21) C(22) C(24) 89.9(3) no
C(23) C(22) C(24) 30.1(2) no
C(21) C(23) C(22) 30.2(2) no
C(21) C(23) C(24) 89.8(3) no
C(21) C(23) C(25) 59.7(2) no
C(22) C(23) C(24) 120.0(4) no
C(22) C(23) C(25) 89.9(3) no
C(24) C(23) C(25) 30.1(2) no
C(20) C(24) C(22) 60.5(2) no
C(20) C(24) C(23) 90.5(3) no
C(20) C(24) C(25) 29.7(2) no
C(22) C(24) C(23) 29.9(2) no
C(22) C(24) C(25) 90.2(3) no
C(23) C(24) C(25) 120.1(5) no
C(20) C(25) C(21) 31.0(2) no
C(20) C(25) C(23) 91.0(3) no
C(20) C(25) C(24) 120.7(4) no
C(21) C(25) C(23) 59.9(2) no
C(21) C(25) C(24) 89.7(3) no
C(23) C(25) C(24) 29.8(3) no
C(3) C(40) C(4) 28.5(2) no
C(3) C(40) C(41) 128.7(3) no
C(43) C(41) C(45) 60.8(2) no
C(40) C(42) C(41) 29.3(2) no
C(40) C(42) C(43) 90.5(3) no
C(40) C(42) C(44) 60.3(2) no
C(41) C(42) C(43) 119.8(4) no
C(41) C(42) C(44) 89.6(3) no
C(43) C(42) C(44) 30.2(2) no
C(41) C(43) C(42) 30.3(2) no
C(41) C(43) C(44) 89.5(3) no
C(41) C(43) C(45) 59.7(2) no
C(42) C(43) C(44) 119.8(4) no
C(42) C(43) C(45) 90.0(3) no
C(44) C(43) C(45) 29.8(2) no
C(40) C(44) C(42) 60.9(2) no
C(40) C(44) C(43) 91.0(3) no
C(40) C(44) C(45) 30.0(2) no
C(42) C(44) C(43) 30.1(2) no
C(42) C(44) C(45) 90.9(3) no
C(43) C(44) C(45) 121.0(4) no
C(40) C(45) C(41) 30.9(2) no
C(40) C(45) C(43) 90.5(3) no
C(40) C(45) C(44) 119.7(4) no
C(43) C(45) C(44) 29.2(3) no

loop_
_geom_bond_atom_site_label_1
_geom_bond_atom_site_label_2
_geom_bond_distance
_geom_bond_publ_flag
N(1) C(2) 1.323(4) yes
N(1) C(9) 1.374(4) yes
C(2) C(3) 1.409(5) yes
C(2) C(20) 1.489(4) yes
C(3) C(4) 1.369(4) yes
C(4) C(10) 1.427(4) yes
C(4) C(40) 1.488(4) yes
C(5) C(6) 1.356(5) yes
C(5) C(10) 1.419(5) yes
C(6) C(7) 1.396(5) yes
C(7) C(8) 1.359(5) yes
C(8) C(9) 1.413(5) yes
C(9) C(10) 1.416(4) yes
C(20) C(21) 1.384(5) yes
C(20) C(25) 1.389(5) yes
C(21) C(22) 1.382(5) yes
C(22) C(23) 1.368(6) yes
C(23) C(24) 1.373(6) yes
C(24) C(25) 1.387(5) yes
C(40) C(41) 1.388(5) yes
C(40) C(45) 1.383(5) yes
C(41) C(42) 1.381(5) yes
C(42) C(43) 1.365(6) yes
C(43) C(44) 1.369(6) yes
C(44) C(45) 1.395(5) yes
C(5) H(5) 0.98(3) yes
C(6) H(6) 1.01(3) yes
C(7) H(7) 1.01(3) yes
C(8) H(8) 0.95(3) yes
C(21) H(21) 0.96(3) yes
C(22) H(22) 0.98(3) yes
C(23) H(23) 0.96(3) yes
C(24) H(24) 1.01(3) yes
C(25) H(25) 0.95(3) yes
C(41) H(41) 0.96(4) yes
C(42) H(42) 1.07(4) yes
C(43) H(43) 1.01(4) yes
C(44) H(44) 0.93(4) yes
C(45) H(45) 1.00(3) yes
